data_7130650
loop_
_publ_author_name
'Wang, Ping'
'Xue, Ziqian'
'Ken-Ichi, Otake'
'Kitagawa, Susumu'

_publ_section_title
;
 Nitroxyl radical-containing flexible porous coordination polymer for
 controllable size-aelective aerobic oxidation of alcohols.
;
_journal_issue 64
_journal_name_full 'Chemical communications (Cambridge, England)'
_journal_page_first 9026
_journal_page_last 9029
_journal_paper_doi 10.1039/d2cc02772k
_journal_volume 58
_journal_year 2022
_chemical_formula_moiety 'C86 H87 N8 O14 Zn2, +4[C3 H7 N O]'
_chemical_formula_sum 'C98 H115 N12 O18 Zn2'
_chemical_formula_weight 1587.42
_space_group_crystal_system monoclinic
_space_group_IT_number 15
_space_group_name_Hall '-C 2yc'
_space_group_name_H-M_alt 'C 1 2/c 1'
_atom_sites_solution_hydrogens geom
_audit_creation_method SHELXL-2018/3
_audit_update_record
;
2022-07-07 deposited with the CCDC.	2022-07-13 downloaded from the CCDC.
;
_cell_angle_alpha 90
_cell_angle_beta 96.591(3)
_cell_angle_gamma 90
_cell_formula_units_Z 8
_cell_length_a 24.9389(12)
_cell_length_b 29.7495(10)
_cell_length_c 36.3325(11)
_cell_measurement_reflns_used 18525
_cell_measurement_temperature 100(2)
_cell_measurement_theta_max 26.3280
_cell_measurement_theta_min 2.7690
_cell_volume 26777.6(18)
_computing_cell_refinement 'CrysAlisPro 1.171.41.93a (Rigaku OD, 2020)'
_computing_data_collection 'CrysAlisPro 1.171.41.93a (Rigaku OD, 2020)'
_computing_data_reduction 'CrysAlisPro 1.171.41.93a (Rigaku OD, 2020)'
_computing_molecular_graphics 'Yadokari-XG (Wakita, Nemoto et al., 2009)'
_computing_publication_material 'Yadokari-XG (Wakita, Nemoto et al., 2009)'
_computing_structure_refinement 'SHELXL-2018/3 (Sheldrick, 2018)'
_diffrn_ambient_temperature 100(2)
_diffrn_detector 'Hybrid Pixel Array Detector'
_diffrn_detector_area_resol_mean 5.8140
_diffrn_measured_fraction_theta_full 0.998
_diffrn_measured_fraction_theta_max 0.927
_diffrn_measurement_device 'four-circle diffractometer'
_diffrn_measurement_device_type 'XtaLAB AFC10 (RCD3): fixed-chi single'
_diffrn_radiation_monochromator mirror
_diffrn_radiation_probe x-ray
_diffrn_radiation_type MoK\a
_diffrn_radiation_wavelength 0.71073
_diffrn_reflns_av_R_equivalents 0.0772
_diffrn_reflns_av_unetI/netI 0.1182
_diffrn_reflns_Laue_measured_fraction_full 0.998
_diffrn_reflns_Laue_measured_fraction_max 0.927
_diffrn_reflns_limit_h_max 33
_diffrn_reflns_limit_h_min -30
_diffrn_reflns_limit_k_max 31
_diffrn_reflns_limit_k_min -38
_diffrn_reflns_limit_l_max 49
_diffrn_reflns_limit_l_min -29
_diffrn_reflns_number 96484
_diffrn_reflns_point_group_measured_fraction_full 0.998
_diffrn_reflns_point_group_measured_fraction_max 0.927
_diffrn_reflns_theta_full 25.242
_diffrn_reflns_theta_max 29.118
_diffrn_reflns_theta_min 2.681
_diffrn_source 'Rotating-anode X-ray tube'
_diffrn_source_type 'Rigaku (Mo) X-ray Source'
_exptl_absorpt_coefficient_mu 0.400
_exptl_absorpt_correction_T_max 1.00000
_exptl_absorpt_correction_T_min 0.66661
_exptl_absorpt_correction_type multi-scan
_exptl_absorpt_process_details
;
CrysAlisPro 1.171.41.93a (Rigaku Oxford Diffraction, 2020)
Empirical absorption correction using spherical harmonics,
implemented in SCALE3 ABSPACK scaling algorithm.
;
_exptl_crystal_colour 'light yellow'
_exptl_crystal_density_diffrn 0.788
_exptl_crystal_description block
_exptl_crystal_F_000 6656
_exptl_crystal_size_max 0.150
_exptl_crystal_size_mid 0.100
_exptl_crystal_size_min 0.040
_refine_diff_density_max 1.893
_refine_diff_density_min -0.845
_refine_diff_density_rms 0.097
_refine_ls_extinction_method none
_refine_ls_goodness_of_fit_ref 1.043
_refine_ls_hydrogen_treatment constr
_refine_ls_matrix_type full
_refine_ls_number_parameters 979
_refine_ls_number_reflns 33386
_refine_ls_number_restraints 685
_refine_ls_restrained_S_all 1.045
_refine_ls_R_factor_all 0.2014
_refine_ls_R_factor_gt 0.1187
_refine_ls_shift/su_max 0.002
_refine_ls_shift/su_mean 0.000
_refine_ls_structure_factor_coef Fsqd
_refine_ls_weighting_details 'w=1/[\s^2^(Fo^2^)+(0.1854P)^2^+91.9705P] where P=(Fo^2^+2Fc^2^)/3'
_refine_ls_weighting_scheme calc
_refine_ls_wR_factor_gt 0.3260
_refine_ls_wR_factor_ref 0.3887
_reflns_Friedel_coverage 0.000
_reflns_number_gt 15515
_reflns_number_total 33386
_reflns_threshold_expression 'I > 2\s(I)'
_cod_data_source_file d2cc02772k2.cif
_cod_data_source_block DT-PCP-DMF
_cod_original_sg_symbol_H-M 'C 2/c'
_cod_database_code 7130650
_shelx_shelxl_version_number 2018/3
_shelx_space_group_comment
;
The symmetry employed for this shelxl refinement is uniquely defined
by the following loop, which should always be used as a source of
symmetry information in preference to the above space-group names.
They are only intended as comments.
;
_oxdiff_exptl_absorpt_empirical_full_min 0.729
_oxdiff_exptl_absorpt_empirical_full_max 1.362
_oxdiff_exptl_absorpt_empirical_details
;
Empirical correction (ABSPACK) includes:
- Absorption correction using spherical harmonics
- Frame scaling
;

loop_
_space_group_symop_operation_xyz
'x, y, z'
'-x, y, -z+1/2'
'x+1/2, y+1/2, z'
'-x+1/2, y+1/2, -z+1/2'
'-x, -y, -z'
'x, -y, z-1/2'
'-x+1/2, -y+1/2, -z'
'x+1/2, -y+1/2, z-1/2'

loop_
_atom_site_label
_atom_site_type_symbol
_atom_site_fract_x
_atom_site_fract_y
_atom_site_fract_z
_atom_site_U_iso_or_equiv
_atom_site_adp_type
_atom_site_occupancy
_atom_site_site_symmetry_order
_atom_site_calc_flag
_atom_site_refinement_flags_posn
_atom_site_refinement_flags_adp
_atom_site_refinement_flags_occupancy
_atom_site_disorder_assembly
_atom_site_disorder_group
C1 C 0.6423(3) 0.4614(2) 0.46586(16) 0.0592(18) Uani 1 1 d . . . . .
H12 H 0.665066 0.439977 0.478039 0.071 Uiso 1 1 calc R U . . .
C2 C 0.6456(3) 0.4697(3) 0.42884(17) 0.074(2) Uani 1 1 d . . . . .
H13 H 0.672098 0.455728 0.416894 0.088 Uiso 1 1 calc R U . . .
C3 C 0.6092(3) 0.4990(3) 0.40933(16) 0.065(2) Uani 1 1 d . . . . .
C4 C 0.5733(3) 0.5221(2) 0.42963(16) 0.0621(18) Uani 1 1 d . . . . .
H14 H 0.549076 0.542930 0.418213 0.075 Uiso 1 1 calc R U . . .
C5 C 0.5751(3) 0.5131(2) 0.46689(16) 0.0545(16) Uani 1 1 d . . . . .
H15 H 0.551900 0.529122 0.480328 0.065 Uiso 1 1 calc R U . . .
C6 C 0.6112(3) 0.5078(3) 0.36941(16) 0.068(2) Uani 1 1 d . . . . .
C7 C 0.6310(4) 0.4759(3) 0.34680(19) 0.098(3) Uani 1 1 d . . . . .
H16 H 0.643853 0.448929 0.357273 0.117 Uiso 1 1 calc R U . . .
C8 C 0.6325(4) 0.4824(3) 0.30991(19) 0.095(3) Uani 1 1 d . . . . .
H17 H 0.645745 0.459973 0.295631 0.115 Uiso 1 1 calc R U . . .
C9 C 0.6141(3) 0.5228(3) 0.29342(17) 0.074(2) Uani 1 1 d . . . . .
C10 C 0.5940(3) 0.5564(3) 0.31556(16) 0.0655(19) Uani 1 1 d . . . . .
C11 C 0.5919(3) 0.5478(3) 0.35312(17) 0.071(2) Uani 1 1 d . . . . .
H18 H 0.577287 0.569357 0.367599 0.085 Uiso 1 1 calc R U . . .
C12 C 0.6625(4) 0.5170(3) 0.19910(19) 0.086(3) Uani 1 1 d . . . . .
H19 H 0.692572 0.506602 0.188707 0.104 Uiso 1 1 calc R U . . .
C13 C 0.6608(3) 0.5148(3) 0.23637(18) 0.082(2) Uani 1 1 d . . . . .
H20 H 0.690187 0.502401 0.251025 0.098 Uiso 1 1 calc R U . . .
C14 C 0.6178(3) 0.5300(2) 0.25339(16) 0.0637(19) Uani 1 1 d . . . . .
C15 C 0.5756(3) 0.5477(2) 0.23015(16) 0.0611(18) Uani 1 1 d . . . . .
H21 H 0.545382 0.558690 0.240017 0.073 Uiso 1 1 calc R U . . .
C16 C 0.5776(3) 0.5495(2) 0.19245(16) 0.0550(15) Uani 1 1 d . . . . .
H22 H 0.548522 0.561660 0.177415 0.066 Uiso 1 1 calc R U . . .
C17 C 0.5778(4) 0.6022(3) 0.30113(16) 0.067(2) Uani 1 1 d . . . . .
C18 C 0.6093(4) 0.6690(3) 0.2700(2) 0.096(3) Uani 1 1 d . . . . .
H88 H 0.572871 0.679810 0.272970 0.115 Uiso 1 1 calc R U . . .
C19 C 0.6152(5) 0.6660(3) 0.2308(2) 0.119(4) Uani 1 1 d . . . . .
H34 H 0.588332 0.645092 0.219562 0.143 Uiso 1 1 calc R U . . .
H35 H 0.650359 0.653172 0.228364 0.143 Uiso 1 1 calc R U . . .
C20 C 0.6101(7) 0.7087(4) 0.2088(3) 0.135(5) Uani 1 1 d . . . . .
C21 C 0.6423(8) 0.7524(5) 0.2677(4) 0.159(6) Uani 1 1 d . . . . .
C22 C 0.6501(6) 0.7031(4) 0.2862(3) 0.144(5) Uani 1 1 d . . . . .
H36 H 0.686048 0.692309 0.283198 0.172 Uiso 1 1 calc R U . . .
H37 H 0.647645 0.705731 0.312610 0.172 Uiso 1 1 calc R U . . .
C23 C 0.5961(8) 0.7782(5) 0.2819(4) 0.189(8) Uani 1 1 d . . . . .
H46 H 0.602694 0.780963 0.308343 0.283 Uiso 1 1 calc R U . . .
H47 H 0.593573 0.807568 0.270902 0.283 Uiso 1 1 calc R U . . .
H48 H 0.562839 0.762283 0.275382 0.283 Uiso 1 1 calc R U . . .
C24 C 0.6977(9) 0.7768(6) 0.2781(5) 0.282(13) Uani 1 1 d . . . . .
H49 H 0.702641 0.782594 0.304269 0.422 Uiso 1 1 calc R U . . .
H50 H 0.726438 0.758041 0.271586 0.422 Uiso 1 1 calc R U . . .
H51 H 0.697804 0.804715 0.264865 0.422 Uiso 1 1 calc R U . . .
C25 C 0.5472(8) 0.7242(4) 0.2016(4) 0.181(7) Uani 1 1 d . . . . .
H52 H 0.526301 0.700626 0.188863 0.271 Uiso 1 1 calc R U . . .
H53 H 0.533930 0.730020 0.224896 0.271 Uiso 1 1 calc R U . . .
H54 H 0.544387 0.750939 0.186765 0.271 Uiso 1 1 calc R U . . .
C26 C 0.6294(8) 0.7035(5) 0.1703(3) 0.212(8) Uani 1 1 d . . . . .
H55 H 0.610445 0.679074 0.157381 0.318 Uiso 1 1 calc R U . . .
H56 H 0.622312 0.730786 0.156465 0.318 Uiso 1 1 calc R U . . .
H57 H 0.667450 0.697448 0.173032 0.318 Uiso 1 1 calc R U . . .
C27 C 0.5455(3) 0.53422(19) 0.58033(15) 0.0484(14) Uani 1 1 d . . . . .
C28 C 0.5063(3) 0.5729(2) 0.58046(15) 0.0530(16) Uani 1 1 d . . . . .
C29 C 0.4908(3) 0.5874(3) 0.61417(18) 0.087(3) Uani 1 1 d . . . . .
H1 H 0.503504 0.573031 0.636162 0.105 Uiso 1 1 calc R U . . .
C30 C 0.4559(4) 0.6238(3) 0.6143(2) 0.102(3) Uani 1 1 d . . . . .
H2 H 0.447379 0.635346 0.636709 0.122 Uiso 1 1 calc R U . . .
C31 C 0.4336(3) 0.6432(3) 0.58113(19) 0.084(3) Uani 1 1 d . . . . .
C32 C 0.4481(3) 0.6277(2) 0.54808(18) 0.066(2) Uani 1 1 d . . . . .
H3 H 0.433838 0.640947 0.525930 0.079 Uiso 1 1 calc R U . . .
C33 C 0.4842(3) 0.5921(2) 0.54774(16) 0.0588(18) Uani 1 1 d . . . . .
H4 H 0.493507 0.581288 0.525309 0.071 Uiso 1 1 calc R U . . .
C34 C 0.3943(4) 0.6813(3) 0.5815(2) 0.099(3) Uani 1 1 d . . . . .
C35 C 0.4005(5) 0.7132(4) 0.6094(3) 0.147(6) Uani 1 1 d . . . . .
H5 H 0.427972 0.710223 0.628850 0.177 Uiso 1 1 calc R U . . .
C36 C 0.3647(5) 0.7506(3) 0.6083(3) 0.138(5) Uani 1 1 d D . . . .
C37 C 0.3242(4) 0.7544(3) 0.5801(2) 0.104(4) Uani 1 1 d . . . . .
C38 C 0.3160(4) 0.7202(4) 0.5548(3) 0.125(4) Uani 1 1 d . . . . .
H6 H 0.285931 0.721384 0.537139 0.150 Uiso 1 1 calc R U . . .
C39 C 0.3504(4) 0.6844(3) 0.5547(2) 0.112(4) Uani 1 1 d . . . . .
H7 H 0.344246 0.662249 0.536696 0.135 Uiso 1 1 calc R U . . .
C40 C 0.2849(4) 0.7930(3) 0.5796(2) 0.106(4) Uani 1 1 d . . . . .
C41 C 0.2696(5) 0.8101(3) 0.6120(2) 0.137(5) Uani 1 1 d . . . . .
H8 H 0.282724 0.797236 0.634574 0.164 Uiso 1 1 calc R U . . .
C42 C 0.2349(4) 0.8462(3) 0.6111(2) 0.107(4) Uani 1 1 d . . . . .
H9 H 0.223951 0.857121 0.633006 0.129 Uiso 1 1 calc R U . . .
C43 C 0.2160(3) 0.8666(2) 0.57734(17) 0.0637(19) Uani 1 1 d . . . . .
C44 C 0.2333(3) 0.8510(3) 0.54507(18) 0.081(3) Uani 1 1 d . . . . .
H10 H 0.222183 0.865172 0.522677 0.098 Uiso 1 1 calc R U . . .
C45 C 0.2674(4) 0.8141(3) 0.5461(2) 0.093(3) Uani 1 1 d . . . . .
H11 H 0.278708 0.803406 0.524177 0.111 Uiso 1 1 calc R U . . .
C46 C 0.1778(2) 0.90573(19) 0.57680(16) 0.0490(14) Uani 1 1 d . . . . .
C47 C 0.3797(5) 0.7882(5) 0.6350(4) 0.450(17) Uani 1 1 d D U . . .
C48 C 0.3963(8) 0.8714(6) 0.6353(9) 0.480(15) Uani 1 1 d D U . . .
H89 H 0.383106 0.862826 0.658739 0.576 Uiso 1 1 calc R U . . .
C49 C 0.4477(7) 0.8835(8) 0.6528(9) 0.468(18) Uani 1 1 d D U . . .
H38 H 0.470985 0.888318 0.633519 0.562 Uiso 1 1 calc R U . . .
H39 H 0.462004 0.857975 0.667294 0.562 Uiso 1 1 calc R U . . .
C50 C 0.4530(9) 0.9292(10) 0.6808(9) 0.52(2) Uani 1 1 d D U . . .
C51 C 0.3536(8) 0.9501(10) 0.6534(10) 0.55(2) Uani 1 1 d D U . . .
C52 C 0.3550(9) 0.9031(7) 0.6268(8) 0.51(2) Uani 1 1 d D U . . .
H40 H 0.320847 0.887640 0.627481 0.615 Uiso 1 1 calc R U . . .
H41 H 0.356472 0.912734 0.601485 0.615 Uiso 1 1 calc R U . . .
C53 C 0.454(2) 0.9090(16) 0.7181(8) 0.63(3) Uani 1 1 d D U . . .
H94 H 0.485646 0.890975 0.723366 0.949 Uiso 1 1 calc R U . . .
H95 H 0.453785 0.932449 0.736236 0.949 Uiso 1 1 calc R U . . .
H96 H 0.422373 0.890492 0.718837 0.949 Uiso 1 1 calc R U . . .
C54 C 0.5035(16) 0.9503(12) 0.6713(12) 0.61(3) Uani 1 1 d D U . . .
H61 H 0.533580 0.931240 0.679438 0.912 Uiso 1 1 calc R U . . .
H62 H 0.501356 0.954388 0.644967 0.912 Uiso 1 1 calc R U . . .
H63 H 0.508207 0.978964 0.683387 0.912 Uiso 1 1 calc R U . . .
C55 C 0.3061(14) 0.9406(13) 0.6738(9) 0.53(3) Uani 1 1 d D U . . .
H64 H 0.274314 0.937435 0.656448 0.788 Uiso 1 1 calc R U . . .
H65 H 0.312290 0.913283 0.687727 0.788 Uiso 1 1 calc R U . . .
H66 H 0.301317 0.964999 0.690408 0.788 Uiso 1 1 calc R U . . .
C56 C 0.3447(19) 0.9856(8) 0.6244(13) 0.63(3) Uani 1 1 d D U . . .
H67 H 0.308476 0.983521 0.612227 0.943 Uiso 1 1 calc R U . . .
H68 H 0.350046 1.014675 0.635691 0.943 Uiso 1 1 calc R U . . .
H69 H 0.369779 0.981588 0.606476 0.943 Uiso 1 1 calc R U . . .
C57 C 0.5394(3) 0.40837(19) 0.57758(16) 0.0484(14) Uani 1 1 d . . . . .
C58 C 0.5018(3) 0.3698(2) 0.57778(16) 0.0558(15) Uani 1 1 d . U . . .
C59 C 0.4895(3) 0.3516(2) 0.61153(18) 0.0687(19) Uani 1 1 d . U . . .
H23 H 0.503957 0.364916 0.633646 0.082 Uiso 1 1 calc R U . . .
C60 C 0.4565(4) 0.3143(3) 0.6126(2) 0.087(2) Uani 1 1 d . U . . .
H24 H 0.448211 0.303367 0.635228 0.104 Uiso 1 1 calc R U . . .
C61 C 0.4358(4) 0.2934(3) 0.5802(2) 0.097(3) Uani 1 1 d . U . . .
C62 C 0.4482(5) 0.3107(3) 0.5462(2) 0.112(3) Uani 1 1 d . U . . .
H25 H 0.434707 0.296647 0.524207 0.134 Uiso 1 1 calc R U . . .
C63 C 0.4805(4) 0.3485(3) 0.5453(2) 0.095(3) Uani 1 1 d . U . . .
H26 H 0.487970 0.359785 0.522590 0.113 Uiso 1 1 calc R U . . .
C64 C 0.4026(4) 0.2520(3) 0.5809(2) 0.119(3) Uani 1 1 d G U . . .
C65 C 0.3989(5) 0.2309(4) 0.61466(19) 0.317(9) Uani 1 1 d G U . . .
H27 H 0.418667 0.241589 0.636114 0.380 Uiso 1 1 calc R U . . .
C66 C 0.3655(6) 0.1936(4) 0.61631(19) 0.279(7) Uani 1 1 d G U . . .
H28 H 0.362991 0.179495 0.638872 0.335 Uiso 1 1 calc R U . . .
C67 C 0.3359(5) 0.1776(3) 0.5842(2) 0.166(4) Uani 1 1 d G U . . .
C68 C 0.3397(4) 0.1988(3) 0.5505(2) 0.192(5) Uani 1 1 d DG U . . .
C69 C 0.3731(4) 0.2360(3) 0.54888(18) 0.191(5) Uani 1 1 d G U . . .
H29 H 0.375589 0.250115 0.526321 0.229 Uiso 1 1 calc R U . . .
C70 C 0.3016(5) 0.1370(4) 0.5856(3) 0.128(3) Uani 1 1 d . U . . .
C71 C 0.2798(6) 0.1144(4) 0.5543(3) 0.148(4) Uani 1 1 d . U . . .
H30 H 0.290615 0.122244 0.531548 0.178 Uiso 1 1 calc R U . . .
C72 C 0.2438(5) 0.0815(4) 0.5557(2) 0.132(4) Uani 1 1 d . U . . .
H31 H 0.228511 0.068684 0.533610 0.159 Uiso 1 1 calc R U . . .
C73 C 0.2285(4) 0.0659(3) 0.58825(19) 0.079(2) Uani 1 1 d . U . . .
C74 C 0.2526(4) 0.0859(3) 0.6198(2) 0.102(3) Uani 1 1 d . U . . .
H32 H 0.245772 0.074825 0.642708 0.122 Uiso 1 1 calc R U . . .
C75 C 0.2870(5) 0.1222(3) 0.6185(2) 0.115(3) Uani 1 1 d . U . . .
H33 H 0.300271 0.136635 0.640354 0.138 Uiso 1 1 calc R U . . .
C76 C 0.1886(3) 0.0297(2) 0.58902(18) 0.0606(17) Uani 1 1 d . . . . .
C77 C 0.2993(8) 0.1994(4) 0.5163(4) 0.52(2) Uani 1 1 d D U . . .
C78 C 0.2925(13) 0.1859(9) 0.4519(5) 0.466(15) Uani 1 1 d D U . . .
H90 H 0.262896 0.206123 0.456384 0.559 Uiso 1 1 calc R U . . .
C79 C 0.2640(12) 0.1452(8) 0.4471(5) 0.486(19) Uani 1 1 d D U . . .
H42 H 0.239231 0.143926 0.465795 0.584 Uiso 1 1 calc R U . . .
H43 H 0.289788 0.121003 0.452454 0.584 Uiso 1 1 calc R U . . .
C80 C 0.2280(10) 0.1335(6) 0.4058(8) 0.52(2) Uani 1 1 d D U . . .
C81 C 0.2764(11) 0.2030(8) 0.3791(7) 0.54(2) Uani 1 1 d D U . . .
C82 C 0.3116(10) 0.2084(8) 0.4215(5) 0.443(17) Uani 1 1 d D U . . .
H44 H 0.348145 0.198043 0.419796 0.532 Uiso 1 1 calc R U . . .
H45 H 0.313871 0.240189 0.427443 0.532 Uiso 1 1 calc R U . . .
C83 C 0.2390(16) 0.2414(11) 0.3776(8) 0.61(3) Uani 1 1 d D U . . .
H70 H 0.259021 0.268890 0.377424 0.916 Uiso 1 1 calc R U . . .
H71 H 0.213995 0.239463 0.355477 0.916 Uiso 1 1 calc R U . . .
H72 H 0.219483 0.240744 0.398882 0.916 Uiso 1 1 calc R U . . .
C84 C 0.3192(14) 0.2022(17) 0.3545(7) 0.64(3) Uani 1 1 d D U . . .
H73 H 0.336739 0.230910 0.355043 0.957 Uiso 1 1 calc R U . . .
H74 H 0.345052 0.179372 0.362680 0.957 Uiso 1 1 calc R U . . .
H75 H 0.303657 0.195663 0.329635 0.957 Uiso 1 1 calc R U . . .
C85 C 0.1730(10) 0.1464(11) 0.4122(10) 0.49(2) Uani 1 1 d D U . . .
H76 H 0.160364 0.126703 0.430260 0.742 Uiso 1 1 calc R U . . .
H77 H 0.173045 0.176807 0.421070 0.742 Uiso 1 1 calc R U . . .
H78 H 0.149552 0.144167 0.389372 0.742 Uiso 1 1 calc R U . . .
C86 C 0.2402(16) 0.0858(9) 0.4001(10) 0.58(3) Uani 1 1 d D U . . .
H79 H 0.225453 0.067957 0.418492 0.876 Uiso 1 1 calc R U . . .
H80 H 0.224508 0.076713 0.375875 0.876 Uiso 1 1 calc R U . . .
H81 H 0.278611 0.081674 0.402144 0.876 Uiso 1 1 calc R U . . .
N1 N 0.6072(2) 0.48331(16) 0.48484(12) 0.0470(12) Uani 1 1 d . . . . .
N2 N 0.6193(2) 0.53460(15) 0.17707(13) 0.0473(12) Uani 1 1 d . . . . .
N3 N 0.6183(3) 0.6259(2) 0.28898(17) 0.088(2) Uani 1 1 d . . . . .
H91 H 0.650523 0.615350 0.292532 0.105 Uiso 1 1 calc R U . . .
N4 N 0.6385(5) 0.7451(4) 0.2277(3) 0.152(4) Uani 1 1 d . . . . .
N5 N 0.3892(7) 0.8277(4) 0.6204(6) 0.436(15) Uani 1 1 d D U . . .
H92 H 0.391539 0.826495 0.597020 0.523 Uiso 1 1 calc R U . . .
N6 N 0.4080(9) 0.9569(10) 0.6689(11) 0.513(18) Uani 1 1 d D U . . .
N7 N 0.3264(11) 0.1909(9) 0.4867(4) 0.455(15) Uani 1 1 d D U . . .
H93 H 0.361027 0.188632 0.488553 0.546 Uiso 1 1 calc R U . . .
O1 O 0.4200(11) 1.0015(8) 0.6739(10) 0.58(2) Uani 1 1 d D U . . .
O2 O 0.5317(2) 0.61558(18) 0.30073(13) 0.0743(14) Uani 1 1 d . . . . .
O3 O 0.6403(5) 0.7828(3) 0.2091(3) 0.200(5) Uani 1 1 d . . . . .
O4 O 0.55374(18) 0.51945(13) 0.54953(10) 0.0550(11) Uani 1 1 d . . . . .
O5 O 0.5660(2) 0.51949(14) 0.61082(11) 0.0680(14) Uani 1 1 d . . . . .
O6 O 0.1686(2) 0.92053(15) 0.60716(12) 0.0683(14) Uani 1 1 d . . . . .
O7 O 0.15995(19) 0.91996(14) 0.54562(12) 0.0631(12) Uani 1 1 d . . . . .
N8 N 0.2489(13) 0.1614(9) 0.3794(8) 0.55(2) Uani 1 1 d D U . . .
O8 O 0.3827(11) 0.7811(7) 0.6691(4) 0.526(19) Uani 1 1 d D U . . .
O9 O 0.54954(19) 0.42328(13) 0.54609(11) 0.0552(11) Uani 1 1 d . . . . .
O10 O 0.5576(2) 0.42457(17) 0.60825(12) 0.0702(13) Uani 1 1 d . . . . .
O11 O 0.1787(2) 0.01469(16) 0.61999(12) 0.0738(15) Uani 1 1 d . . . . .
O12 O 0.1675(2) 0.01385(17) 0.55835(13) 0.0699(13) Uani 1 1 d . . . . .
Zn1 Zn 0.60649(3) 0.47091(2) 0.53974(2) 0.03970(19) Uani 1 1 d . . . . .
Zn2 Zn 0.61850(3) 0.46894(2) 0.62118(2) 0.03880(19) Uani 1 1 d . . . . .
O13 O 0.2505(7) 0.2068(8) 0.5189(7) 0.522(19) Uani 1 1 d D U . . .
O14 O 0.264(2) 0.1341(12) 0.3498(10) 0.74(3) Uani 1 1 d D U . . .

loop_
_atom_site_aniso_label
_atom_site_aniso_U_11
_atom_site_aniso_U_22
_atom_site_aniso_U_33
_atom_site_aniso_U_23
_atom_site_aniso_U_13
_atom_site_aniso_U_12
C1 0.056(4) 0.083(5) 0.041(3) 0.012(3) 0.012(3) 0.035(3)
C2 0.081(5) 0.112(6) 0.032(3) 0.004(3) 0.022(3) 0.042(5)
C3 0.069(4) 0.097(5) 0.033(3) 0.013(3) 0.014(3) 0.039(4)
C4 0.074(5) 0.075(5) 0.037(3) 0.008(3) 0.006(3) 0.033(4)
C5 0.070(4) 0.059(4) 0.035(3) 0.003(3) 0.010(3) 0.018(3)
C6 0.082(5) 0.090(5) 0.033(3) 0.012(3) 0.018(3) 0.038(4)
C7 0.153(9) 0.105(6) 0.041(4) 0.018(4) 0.033(5) 0.079(6)
C8 0.145(8) 0.108(6) 0.037(4) 0.007(4) 0.024(4) 0.056(6)
C9 0.084(5) 0.110(6) 0.032(3) 0.007(3) 0.019(3) 0.040(5)
C10 0.073(5) 0.091(5) 0.035(3) 0.013(3) 0.016(3) 0.021(4)
C11 0.075(5) 0.106(6) 0.033(3) 0.004(3) 0.008(3) 0.028(4)
C12 0.097(6) 0.120(7) 0.045(4) 0.015(4) 0.021(4) 0.051(5)
C13 0.075(5) 0.139(7) 0.032(3) 0.010(4) 0.004(3) 0.024(5)
C14 0.076(5) 0.092(5) 0.026(3) 0.008(3) 0.019(3) 0.026(4)
C15 0.063(4) 0.090(5) 0.034(3) -0.001(3) 0.022(3) 0.017(4)
C16 0.053(4) 0.076(4) 0.037(3) -0.001(3) 0.008(3) -0.007(3)
C17 0.092(6) 0.084(5) 0.026(3) 0.005(3) 0.004(3) -0.005(5)
C18 0.122(8) 0.103(7) 0.063(5) 0.009(5) 0.009(5) -0.036(6)
C19 0.183(11) 0.106(8) 0.071(6) 0.011(5) 0.029(7) -0.017(7)
C20 0.227(16) 0.105(9) 0.077(7) 0.015(6) 0.030(8) -0.057(10)
C21 0.234(18) 0.122(11) 0.121(11) 0.015(8) 0.020(11) -0.078(11)
C22 0.211(14) 0.134(10) 0.080(7) 0.015(6) -0.008(8) -0.042(10)
C23 0.29(2) 0.122(11) 0.169(14) -0.024(10) 0.078(15) -0.051(13)
C24 0.36(3) 0.223(18) 0.24(2) 0.051(15) -0.088(19) -0.20(2)
C25 0.28(2) 0.120(10) 0.130(11) 0.047(8) -0.026(12) -0.015(12)
C26 0.37(3) 0.186(14) 0.096(9) 0.023(9) 0.090(13) 0.026(16)
C27 0.064(4) 0.047(3) 0.032(3) 0.002(2) 0.000(3) 0.025(3)
C28 0.073(4) 0.050(3) 0.035(3) -0.007(2) 0.003(3) 0.033(3)
C29 0.119(7) 0.097(6) 0.043(4) -0.002(4) -0.003(4) 0.085(5)
C30 0.141(8) 0.104(6) 0.058(4) -0.019(4) 0.001(5) 0.092(6)
C31 0.108(6) 0.081(5) 0.055(4) -0.016(3) -0.021(4) 0.077(5)
C32 0.083(5) 0.065(4) 0.045(3) -0.003(3) -0.007(3) 0.040(4)
C33 0.080(5) 0.054(4) 0.044(3) 0.001(3) 0.014(3) 0.042(3)
C34 0.139(8) 0.090(6) 0.061(5) -0.023(4) -0.016(5) 0.085(6)
C35 0.194(11) 0.146(9) 0.086(6) -0.043(6) -0.050(7) 0.140(9)
C36 0.188(11) 0.115(8) 0.098(7) -0.056(6) -0.038(7) 0.107(8)
C37 0.145(8) 0.099(6) 0.062(5) -0.023(4) -0.017(5) 0.101(6)
C38 0.131(8) 0.150(9) 0.086(6) -0.037(6) -0.023(6) 0.107(7)
C39 0.147(9) 0.101(7) 0.081(6) -0.029(5) -0.023(6) 0.091(6)
C40 0.144(8) 0.111(7) 0.059(5) -0.017(4) -0.011(5) 0.104(6)
C41 0.224(12) 0.120(7) 0.071(5) 0.018(5) 0.033(6) 0.146(8)
C42 0.167(9) 0.098(6) 0.061(5) 0.021(4) 0.031(5) 0.099(7)
C43 0.080(5) 0.065(4) 0.046(3) -0.002(3) 0.006(3) 0.044(4)
C44 0.103(6) 0.094(5) 0.046(4) -0.002(3) 0.005(4) 0.079(5)
C45 0.124(7) 0.100(6) 0.053(4) -0.017(4) 0.000(4) 0.083(6)
C46 0.055(4) 0.045(3) 0.048(3) 0.003(3) 0.009(3) 0.021(3)
C47 0.58(3) 0.40(3) 0.32(3) -0.12(2) -0.16(3) 0.43(2)
C48 0.46(3) 0.36(2) 0.56(3) -0.22(2) -0.21(3) 0.22(2)
C49 0.38(3) 0.38(3) 0.58(4) -0.25(3) -0.22(3) 0.10(3)
C50 0.49(5) 0.36(4) 0.68(5) -0.12(4) -0.12(4) 0.01(3)
C51 0.55(5) 0.33(3) 0.71(5) -0.20(3) -0.17(4) -0.03(3)
C52 0.48(4) 0.37(3) 0.63(4) -0.19(3) -0.21(3) 0.22(3)
C53 0.65(7) 0.59(6) 0.65(7) -0.02(5) 0.03(5) 0.10(6)
C54 0.43(5) 0.57(6) 0.78(7) -0.07(5) -0.08(6) -0.14(5)
C55 0.45(5) 0.47(5) 0.62(6) -0.30(4) -0.11(4) 0.03(4)
C56 0.55(6) 0.37(5) 0.89(8) -0.03(5) -0.26(6) 0.10(5)
C57 0.061(4) 0.042(3) 0.043(3) -0.002(2) 0.011(3) 0.024(3)
C58 0.071(4) 0.055(4) 0.042(3) 0.001(3) 0.013(3) 0.001(3)
C59 0.090(5) 0.076(5) 0.041(3) 0.000(3) 0.008(3) -0.002(4)
C60 0.122(7) 0.090(5) 0.050(4) 0.004(4) 0.015(4) -0.030(5)
C61 0.144(7) 0.089(5) 0.063(4) -0.001(4) 0.031(5) -0.045(5)
C62 0.184(9) 0.098(6) 0.054(4) -0.012(4) 0.018(5) -0.076(6)
C63 0.154(8) 0.086(5) 0.047(4) -0.009(4) 0.026(4) -0.035(5)
C64 0.172(9) 0.116(7) 0.070(5) 0.012(5) 0.015(6) -0.078(6)
C65 0.48(2) 0.320(18) 0.149(12) -0.020(13) 0.043(15) -0.279(16)
C66 0.410(17) 0.299(14) 0.132(10) -0.009(10) 0.049(11) -0.237(13)
C67 0.251(11) 0.172(9) 0.073(6) 0.006(6) 0.020(7) -0.137(8)
C68 0.272(13) 0.198(10) 0.101(8) 0.007(8) -0.004(9) -0.150(9)
C69 0.273(13) 0.187(10) 0.109(8) 0.015(8) 0.003(9) -0.122(9)
C70 0.193(9) 0.127(7) 0.066(5) 0.004(5) 0.018(6) -0.081(6)
C71 0.218(10) 0.155(9) 0.073(6) -0.003(6) 0.024(7) -0.108(8)
C72 0.202(10) 0.140(8) 0.051(5) 0.002(5) 0.002(6) -0.087(7)
C73 0.122(6) 0.073(5) 0.043(4) 0.006(3) 0.016(4) -0.024(4)
C74 0.149(8) 0.104(6) 0.054(4) -0.003(4) 0.019(5) -0.043(6)
C75 0.163(8) 0.113(7) 0.064(5) -0.003(5) -0.002(5) -0.072(6)
C76 0.081(5) 0.055(4) 0.048(4) 0.009(3) 0.015(3) 0.016(3)
C77 0.73(5) 0.61(4) 0.20(3) 0.02(3) -0.08(3) -0.06(4)
C78 0.70(4) 0.49(3) 0.196(19) 0.11(2) -0.01(2) -0.04(3)
C79 0.72(5) 0.45(4) 0.27(3) 0.15(3) -0.03(3) -0.07(4)
C80 0.69(5) 0.46(4) 0.38(4) -0.05(3) -0.11(4) 0.21(4)
C81 0.81(5) 0.58(5) 0.23(3) -0.02(3) 0.01(3) 0.19(4)
C82 0.67(5) 0.49(4) 0.17(2) 0.07(2) 0.05(3) -0.02(4)
C83 1.11(8) 0.42(4) 0.25(3) 0.05(3) -0.12(4) 0.23(5)
C84 0.90(8) 0.73(7) 0.30(4) 0.03(5) 0.15(5) 0.01(6)
C85 0.54(6) 0.36(4) 0.55(5) -0.03(4) -0.11(4) -0.04(4)
C86 0.64(6) 0.48(5) 0.53(5) -0.04(4) -0.39(5) 0.13(5)
N1 0.052(3) 0.056(3) 0.034(2) 0.007(2) 0.009(2) 0.022(2)
N2 0.054(3) 0.050(3) 0.041(3) 0.002(2) 0.020(2) -0.006(2)
N3 0.096(5) 0.111(6) 0.055(4) 0.016(4) 0.006(3) 0.005(4)
N4 0.235(13) 0.136(8) 0.089(7) 0.009(6) 0.034(7) -0.084(8)
N5 0.53(3) 0.31(2) 0.41(2) -0.223(19) -0.18(2) 0.28(2)
N6 0.48(4) 0.31(3) 0.69(4) -0.22(3) -0.20(3) 0.02(3)
N7 0.67(4) 0.57(3) 0.116(14) 0.06(2) -0.006(19) -0.06(3)
O1 0.70(5) 0.29(2) 0.71(5) -0.25(3) -0.14(4) 0.03(3)
O2 0.088(4) 0.085(4) 0.053(3) 0.015(2) 0.022(3) 0.014(3)
O3 0.319(14) 0.139(7) 0.146(8) 0.042(6) 0.047(8) -0.084(8)
O4 0.078(3) 0.051(2) 0.037(2) 0.0038(17) 0.011(2) 0.037(2)
O5 0.098(4) 0.061(3) 0.046(2) 0.0047(19) 0.011(2) 0.061(3)
O6 0.090(4) 0.067(3) 0.052(3) 0.013(2) 0.023(2) 0.049(3)
O7 0.078(3) 0.059(3) 0.051(3) 0.002(2) 0.005(2) 0.037(2)
N8 0.76(4) 0.54(4) 0.33(3) -0.07(3) -0.04(3) 0.22(4)
O8 0.79(4) 0.50(3) 0.240(19) -0.063(19) -0.13(2) 0.49(3)
O9 0.082(3) 0.045(2) 0.040(2) 0.0054(17) 0.010(2) 0.005(2)
O10 0.075(3) 0.095(4) 0.041(2) -0.010(2) 0.012(2) -0.024(3)
O11 0.110(4) 0.067(3) 0.046(3) -0.004(2) 0.018(3) -0.036(3)
O12 0.083(3) 0.075(3) 0.053(3) 0.003(2) 0.009(2) -0.023(3)
Zn1 0.0513(4) 0.0399(4) 0.0287(3) 0.0029(2) 0.0076(3) 0.0216(3)
Zn2 0.0506(4) 0.0382(3) 0.0284(3) 0.0019(2) 0.0083(3) 0.0200(3)
O13 0.67(5) 0.49(3) 0.40(3) -0.13(3) 0.02(3) -0.17(4)
O14 0.87(6) 0.85(7) 0.51(5) -0.21(5) 0.05(5) 0.16(6)

loop_
_atom_type_symbol
_atom_type_description
_atom_type_scat_dispersion_real
_atom_type_scat_dispersion_imag
_atom_type_scat_source
C C 0.0033 0.0016 'International Tables Vol C Tables 4.2.6.8 and 6.1.1.4'
H H 0.0000 0.0000 'International Tables Vol C Tables 4.2.6.8 and 6.1.1.4'
N N 0.0061 0.0033 'International Tables Vol C Tables 4.2.6.8 and 6.1.1.4'
O O 0.0106 0.0060 'International Tables Vol C Tables 4.2.6.8 and 6.1.1.4'
Zn Zn 0.2839 1.4301 'International Tables Vol C Tables 4.2.6.8 and 6.1.1.4'

loop_
_geom_angle_atom_site_label_1
_geom_angle_atom_site_label_2
_geom_angle_atom_site_label_3
_geom_angle
_geom_angle_site_symmetry_1
_geom_angle_site_symmetry_3
_geom_angle_publ_flag
N1 C1 C2 121.8(6) . . ?
C1 C2 C3 120.1(6) . . ?
C2 C3 C4 117.2(5) . . ?
C2 C3 C6 121.1(5) . . ?
C4 C3 C6 121.5(6) . . ?
C5 C4 C3 118.1(6) . . ?
N1 C5 C4 124.6(6) . . ?
C7 C6 C11 117.7(6) . . ?
C7 C6 C3 120.9(6) . . ?
C11 C6 C3 121.4(6) . . ?
C8 C7 C6 122.7(7) . . ?
C7 C8 C9 120.1(7) . . ?
C8 C9 C10 119.0(6) . . ?
C8 C9 C14 119.4(6) . . ?
C10 C9 C14 121.5(6) . . ?
C11 C10 C9 118.9(6) . . ?
C11 C10 C17 118.0(6) . . ?
C9 C10 C17 123.0(6) . . ?
C6 C11 C10 121.5(6) . . ?
C13 C12 N2 119.2(7) . . ?
C12 C13 C14 123.1(7) . . ?
C13 C14 C15 115.6(5) . . ?
C13 C14 C9 122.2(6) . . ?
C15 C14 C9 121.9(6) . . ?
C14 C15 C16 120.8(6) . . ?
N2 C16 C15 122.1(6) . . ?
O2 C17 N3 124.7(7) . . ?
O2 C17 C10 121.2(7) . . ?
N3 C17 C10 114.2(8) . . ?
C19 C18 N3 112.5(8) . . ?
C19 C18 C22 106.5(8) . . ?
N3 C18 C22 110.1(8) . . ?
C18 C19 C20 117.3(9) . . ?
N4 C20 C19 112.4(11) . . ?
N4 C20 C26 108.9(11) . . ?
C19 C20 C26 112.5(11) . . ?
N4 C20 C25 106.3(12) . . ?
C19 C20 C25 110.3(11) . . ?
C26 C20 C25 106.1(13) . . ?
N4 C21 C23 116.6(15) . . ?
N4 C21 C24 105.3(13) . . ?
C23 C21 C24 111.3(14) . . ?
N4 C21 C22 105.8(11) . . ?
C23 C21 C22 112.0(12) . . ?
C24 C21 C22 104.9(14) . . ?
C18 C22 C21 113.7(10) . . ?
O4 C27 O5 125.7(5) . . ?
O4 C27 C28 116.5(5) . . ?
O5 C27 C28 117.7(5) . . ?
C33 C28 C29 120.3(5) . . ?
C33 C28 C27 120.6(5) . . ?
C29 C28 C27 119.0(5) . . ?
C30 C29 C28 118.8(6) . . ?
C29 C30 C31 120.5(6) . . ?
C32 C31 C30 119.9(6) . . ?
C32 C31 C34 120.0(6) . . ?
C30 C31 C34 120.1(6) . . ?
C31 C32 C33 120.0(6) . . ?
C28 C33 C32 120.3(5) . . ?
C39 C34 C35 118.8(7) . . ?
C39 C34 C31 120.8(7) . . ?
C35 C34 C31 120.4(7) . . ?
C34 C35 C36 119.8(8) . . ?
C37 C36 C35 119.7(7) . . ?
C37 C36 C47 122.3(7) . . ?
C35 C36 C47 117.1(8) . . ?
C36 C37 C38 119.0(7) . . ?
C36 C37 C40 119.9(7) . . ?
C38 C37 C40 120.6(8) . . ?
C39 C38 C37 122.3(8) . . ?
C38 C39 C34 119.8(8) . . ?
C41 C40 C45 119.3(6) . . ?
C41 C40 C37 120.9(7) . . ?
C45 C40 C37 119.5(7) . . ?
C42 C41 C40 120.2(7) . . ?
C41 C42 C43 120.4(7) . . ?
C44 C43 C42 119.6(6) . . ?
C44 C43 C46 120.7(6) . . ?
C42 C43 C46 119.7(5) . . ?
C43 C44 C45 119.7(6) . . ?
C44 C45 C40 120.6(6) . . ?
O6 C46 O7 127.5(5) . . ?
O6 C46 C43 116.6(5) . . ?
O7 C46 C43 115.9(5) . . ?
O8 C47 N5 123.7(16) . . ?
O8 C47 C36 119.8(11) . . ?
N5 C47 C36 116.4(12) . . ?
C52 C48 N5 118.6(9) . . ?
C52 C48 C49 122.1(16) . . ?
N5 C48 C49 118.4(9) . . ?
C48 C49 C50 118.7(11) . . ?
N6 C50 C53 116(3) . . ?
N6 C50 C54 110(3) . . ?
C53 C50 C54 117.5(10) . . ?
N6 C50 C49 106.3(18) . . ?
C53 C50 C49 102.5(15) . . ?
C54 C50 C49 102.2(15) . . ?
N6 C51 C56 104(3) . . ?
N6 C51 C55 127(3) . . ?
C56 C51 C55 115.0(9) . . ?
N6 C51 C52 105.2(18) . . ?
C56 C51 C52 101.2(15) . . ?
C55 C51 C52 101.3(15) . . ?
C48 C52 C51 119.4(10) . . ?
O10 C57 O9 125.0(6) . . ?
O10 C57 C58 117.4(5) . . ?
O9 C57 C58 117.6(5) . . ?
C63 C58 C59 117.7(7) . . ?
C63 C58 C57 121.9(6) . . ?
C59 C58 C57 120.2(6) . . ?
C60 C59 C58 121.4(7) . . ?
C61 C60 C59 120.2(7) . . ?
C60 C61 C62 119.2(8) . . ?
C60 C61 C64 120.9(7) . . ?
C62 C61 C64 119.9(8) . . ?
C63 C62 C61 120.3(8) . . ?
C62 C63 C58 121.1(7) . . ?
C65 C64 C69 120.0 . . ?
C65 C64 C61 119.1(6) . . ?
C69 C64 C61 120.8(6) . . ?
C64 C65 C66 120.0 . . ?
C67 C66 C65 120.0 . . ?
C66 C67 C68 120.0 . . ?
C66 C67 C70 120.3(7) . . ?
C68 C67 C70 119.7(7) . . ?
C69 C68 C67 120.0 . . ?
C69 C68 C77 107.6(7) . . ?
C67 C68 C77 128.7(8) . . ?
C68 C69 C64 120.0 . . ?
C75 C70 C71 116.4(9) . . ?
C75 C70 C67 120.4(9) . . ?
C71 C70 C67 123.0(9) . . ?
C72 C71 C70 122.1(9) . . ?
C71 C72 C73 122.5(9) . . ?
C72 C73 C74 116.0(8) . . ?
C72 C73 C76 121.5(7) . . ?
C74 C73 C76 122.5(7) . . ?
C73 C74 C75 121.8(8) . . ?
C70 C75 C74 120.8(9) . . ?
O11 C76 O12 123.3(7) . . ?
O11 C76 C73 118.6(7) . . ?
O12 C76 C73 118.0(6) . . ?
O13 C77 N7 132.0(17) . . ?
O13 C77 C68 120.4(12) . . ?
N7 C77 C68 107.6(13) . . ?
C79 C78 C82 121.3(18) . . ?
C79 C78 N7 115.7(12) . . ?
C82 C78 N7 114.7(12) . . ?
C78 C79 C80 119.7(10) . . ?
N8 C80 C85 112.2(16) . . ?
N8 C80 C86 111.8(16) . . ?
C85 C80 C86 119.1(16) . . ?
N8 C80 C79 106.4(18) . . ?
C85 C80 C79 102.5(14) . . ?
C86 C80 C79 103.1(14) . . ?
N8 C81 C84 112.0(16) . . ?
N8 C81 C83 111.9(16) . . ?
C84 C81 C83 119.6(16) . . ?
N8 C81 C82 106.0(18) . . ?
C84 C81 C82 102.6(14) . . ?
C83 C81 C82 102.8(14) . . ?
C78 C82 C81 118.6(10) . . ?
C5 N1 C1 117.9(5) . . ?
C5 N1 Zn1 122.4(4) . . ?
C1 N1 Zn1 119.7(4) . . ?
C16 N2 C12 119.2(5) . . ?
C16 N2 Zn2 121.7(4) . 6_565 ?
C12 N2 Zn2 118.7(4) . 6_565 ?
C17 N3 C18 122.3(8) . . ?
O3 N4 C20 116.4(10) . . ?
O3 N4 C21 112.6(10) . . ?
C20 N4 C21 124.2(9) . . ?
C47 N5 C48 133(2) . . ?
O1 N6 C50 111.8(17) . . ?
O1 N6 C51 112.1(17) . . ?
C50 N6 C51 136(3) . . ?
C77 N7 C78 115(2) . . ?
C27 O4 Zn1 126.4(4) . . ?
C27 O5 Zn2 128.7(4) . . ?
C46 O6 Zn2 131.9(4) . 3_455 ?
C46 O7 Zn1 121.1(4) . 3_455 ?
C80 N8 C81 137(3) . . ?
C80 N8 O14 108.9(14) . . ?
C81 N8 O14 108.9(14) . . ?
C57 O9 Zn1 123.7(4) . . ?
C57 O10 Zn2 130.1(4) . . ?
C76 O11 Zn2 118.5(5) . 3_445 ?
C76 O12 Zn1 137.9(5) . 3_445 ?
O4 Zn1 O7 163.66(17) . 3_545 ?
O4 Zn1 N1 97.05(17) . . ?
O7 Zn1 N1 99.25(17) 3_545 . ?
O4 Zn1 O9 90.05(18) . . ?
O7 Zn1 O9 85.77(19) 3_545 . ?
N1 Zn1 O9 108.79(19) . . ?
O4 Zn1 O12 88.3(2) . 3 ?
O7 Zn1 O12 88.7(2) 3_545 3 ?
N1 Zn1 O12 97.0(2) . 3 ?
O9 Zn1 O12 154.17(17) . 3 ?
O4 Zn1 Zn2 80.18(11) . . ?
O7 Zn1 Zn2 83.60(12) 3_545 . ?
N1 Zn1 Zn2 168.77(16) . . ?
O9 Zn1 Zn2 82.19(11) . . ?
O12 Zn1 Zn2 72.12(13) 3 . ?
O5 Zn2 O6 154.56(17) . 3_545 ?
O5 Zn2 O10 89.4(2) . . ?
O6 Zn2 O10 86.9(2) 3_545 . ?
O5 Zn2 N2 99.10(18) . 6_566 ?
O6 Zn2 N2 106.32(18) 3_545 6_566 ?
O10 Zn2 N2 96.84(19) . 6_566 ?
O5 Zn2 O11 87.8(2) . 3 ?
O6 Zn2 O11 89.5(2) 3_545 3 ?
O10 Zn2 O11 165.46(18) . 3 ?
N2 Zn2 O11 97.69(19) 6_566 3 ?
O5 Zn2 Zn1 78.86(12) . . ?
O6 Zn2 Zn1 75.75(12) 3_545 . ?
O10 Zn2 Zn1 78.02(12) . . ?
N2 Zn2 Zn1 174.44(15) 6_566 . ?
O11 Zn2 Zn1 87.44(13) 3 . ?

loop_
_geom_bond_atom_site_label_1
_geom_bond_atom_site_label_2
_geom_bond_distance
_geom_bond_site_symmetry_2
_geom_bond_publ_flag
C1 N1 1.345(7) . ?
C1 C2 1.379(8) . ?
C2 C3 1.391(9) . ?
C3 C4 1.403(8) . ?
C3 C6 1.481(8) . ?
C4 C5 1.376(8) . ?
C5 N1 1.315(7) . ?
C6 C7 1.383(9) . ?
C6 C11 1.389(10) . ?
C7 C8 1.359(9) . ?
C8 C9 1.395(10) . ?
C9 C10 1.411(9) . ?
C9 C14 1.484(8) . ?
C10 C11 1.395(8) . ?
C10 C17 1.501(10) . ?
C12 C13 1.361(9) . ?
C12 N2 1.371(9) . ?
C13 C14 1.376(9) . ?
C14 C15 1.376(9) . ?
C15 C16 1.377(8) . ?
C16 N2 1.312(8) . ?
C17 O2 1.213(9) . ?
C17 N3 1.347(10) . ?
C18 C19 1.451(11) . ?
C18 N3 1.461(11) . ?
C18 C22 1.510(13) . ?
C19 C20 1.497(14) . ?
C20 N4 1.427(14) . ?
C20 C26 1.540(15) . ?
C20 C25 1.63(2) . ?
C21 N4 1.458(16) . ?
C21 C23 1.52(2) . ?
C21 C24 1.57(2) . ?
C21 C22 1.615(17) . ?
C27 O4 1.241(6) . ?
C27 O5 1.245(6) . ?
C27 C28 1.509(7) . ?
C28 C33 1.376(8) . ?
C28 C29 1.396(8) . ?
C29 C30 1.388(8) . ?
C30 C31 1.393(10) . ?
C31 C32 1.373(9) . ?
C31 C34 1.500(8) . ?
C32 C33 1.390(8) . ?
C34 C39 1.380(11) . ?
C34 C35 1.386(11) . ?
C35 C36 1.423(10) . ?
C36 C37 1.360(11) . ?
C36 C47 1.500(9) . ?
C37 C38 1.369(12) . ?
C37 C40 1.507(8) . ?
C38 C39 1.369(10) . ?
C40 C41 1.377(10) . ?
C40 C45 1.395(10) . ?
C41 C42 1.378(9) . ?
C42 C43 1.399(9) . ?
C43 C44 1.375(8) . ?
C43 C46 1.503(7) . ?
C44 C45 1.385(8) . ?
C46 O6 1.234(7) . ?
C46 O7 1.243(7) . ?
C47 O8 1.251(9) . ?
C47 N5 1.321(16) . ?
C48 C52 1.404(12) . ?
C48 N5 1.412(13) . ?
C48 C49 1.410(12) . ?
C49 C50 1.69(3) . ?
C50 N6 1.418(17) . ?
C50 C53 1.481(7) . ?
C50 C54 1.483(7) . ?
C51 N6 1.425(17) . ?
C51 C56 1.492(7) . ?
C51 C55 1.494(7) . ?
C51 C52 1.70(3) . ?
C57 O10 1.251(7) . ?
C57 O9 1.279(7) . ?
C57 C58 1.483(9) . ?
C58 C63 1.390(9) . ?
C58 C59 1.405(8) . ?
C59 C60 1.385(10) . ?
C60 C61 1.377(11) . ?
C61 C62 1.404(11) . ?
C61 C64 1.486(9) . ?
C62 C63 1.385(11) . ?
C64 C65 1.3900 . ?
C64 C69 1.3900 . ?
C65 C66 1.3900 . ?
C66 C67 1.3900 . ?
C67 C68 1.3900 . ?
C67 C70 1.485(10) . ?
C68 C69 1.3900 . ?
C68 C77 1.508(10) . ?
C70 C75 1.362(12) . ?
C70 C71 1.378(13) . ?
C71 C72 1.332(13) . ?
C72 C73 1.365(11) . ?
C73 C74 1.368(11) . ?
C73 C76 1.470(10) . ?
C74 C75 1.381(11) . ?
C76 O11 1.261(7) . ?
C76 O12 1.267(8) . ?
C77 O13 1.251(10) . ?
C77 N7 1.359(17) . ?
C78 C79 1.408(12) . ?
C78 C82 1.418(12) . ?
C78 N7 1.447(15) . ?
C79 C80 1.69(3) . ?
C80 N8 1.414(17) . ?
C80 C85 1.469(13) . ?
C80 C86 1.471(13) . ?
C81 N8 1.415(17) . ?
C81 C84 1.469(13) . ?
C81 C83 1.470(13) . ?
C81 C82 1.69(3) . ?
N1 Zn1 2.030(4) . ?
N2 Zn2 2.031(5) 6_565 ?
N4 O3 1.315(11) . ?
N6 O1 1.37(3) . ?
O4 Zn1 2.012(4) . ?
O5 Zn2 2.002(4) . ?
O6 Zn2 2.011(4) 3_455 ?
O7 Zn1 2.014(4) 3_455 ?
N8 O14 1.43(3) . ?
O9 Zn1 2.038(4) . ?
O10 Zn2 2.026(5) . ?
O11 Zn2 2.031(5) 3_445 ?
O12 Zn1 2.042(5) 3_445 ?
Zn1 Zn2 2.9404(8) . ?

loop_
_geom_torsion_atom_site_label_1
_geom_torsion_atom_site_label_2
_geom_torsion_atom_site_label_3
_geom_torsion_atom_site_label_4
_geom_torsion
_geom_torsion_site_symmetry_1
_geom_torsion_site_symmetry_2
_geom_torsion_site_symmetry_3
_geom_torsion_site_symmetry_4
_geom_torsion_publ_flag
N1 C1 C2 C3 -4.9(12) . . . . ?
C1 C2 C3 C4 5.6(12) . . . . ?
C1 C2 C3 C6 -178.9(8) . . . . ?
C2 C3 C4 C5 -2.4(11) . . . . ?
C6 C3 C4 C5 -177.9(7) . . . . ?
C3 C4 C5 N1 -1.8(11) . . . . ?
C2 C3 C6 C7 27.8(13) . . . . ?
C4 C3 C6 C7 -156.9(9) . . . . ?
C2 C3 C6 C11 -154.1(8) . . . . ?
C4 C3 C6 C11 21.2(13) . . . . ?
C11 C6 C7 C8 0.4(15) . . . . ?
C3 C6 C7 C8 178.6(9) . . . . ?
C6 C7 C8 C9 0.7(17) . . . . ?
C7 C8 C9 C10 -0.2(15) . . . . ?
C7 C8 C9 C14 177.8(9) . . . . ?
C8 C9 C10 C11 -1.4(13) . . . . ?
C14 C9 C10 C11 -179.4(7) . . . . ?
C8 C9 C10 C17 174.5(8) . . . . ?
C14 C9 C10 C17 -3.4(13) . . . . ?
C7 C6 C11 C10 -2.1(13) . . . . ?
C3 C6 C11 C10 179.7(7) . . . . ?
C9 C10 C11 C6 2.7(12) . . . . ?
C17 C10 C11 C6 -173.5(8) . . . . ?
N2 C12 C13 C14 -0.7(14) . . . . ?
C12 C13 C14 C15 0.2(13) . . . . ?
C12 C13 C14 C9 173.1(9) . . . . ?
C8 C9 C14 C13 -37.3(13) . . . . ?
C10 C9 C14 C13 140.7(9) . . . . ?
C8 C9 C14 C15 135.2(9) . . . . ?
C10 C9 C14 C15 -46.9(12) . . . . ?
C13 C14 C15 C16 0.2(12) . . . . ?
C9 C14 C15 C16 -172.7(7) . . . . ?
C14 C15 C16 N2 -0.1(11) . . . . ?
C11 C10 C17 O2 -65.6(10) . . . . ?
C9 C10 C17 O2 118.4(9) . . . . ?
C11 C10 C17 N3 114.7(8) . . . . ?
C9 C10 C17 N3 -61.3(10) . . . . ?
N3 C18 C19 C20 -176.5(11) . . . . ?
C22 C18 C19 C20 -55.7(15) . . . . ?
C18 C19 C20 N4 43.9(18) . . . . ?
C18 C19 C20 C26 167.3(13) . . . . ?
C18 C19 C20 C25 -74.5(14) . . . . ?
C19 C18 C22 C21 59.3(15) . . . . ?
N3 C18 C22 C21 -178.4(11) . . . . ?
N4 C21 C22 C18 -50.4(17) . . . . ?
C23 C21 C22 C18 77.6(15) . . . . ?
C24 C21 C22 C18 -161.5(13) . . . . ?
O4 C27 C28 C33 -4.2(10) . . . . ?
O5 C27 C28 C33 176.9(7) . . . . ?
O4 C27 C28 C29 172.7(7) . . . . ?
O5 C27 C28 C29 -6.2(10) . . . . ?
C33 C28 C29 C30 -4.9(13) . . . . ?
C27 C28 C29 C30 178.2(8) . . . . ?
C28 C29 C30 C31 4.9(15) . . . . ?
C29 C30 C31 C32 -3.2(16) . . . . ?
C29 C30 C31 C34 177.6(10) . . . . ?
C30 C31 C32 C33 1.3(14) . . . . ?
C34 C31 C32 C33 -179.5(8) . . . . ?
C29 C28 C33 C32 3.1(12) . . . . ?
C27 C28 C33 C32 179.9(7) . . . . ?
C31 C32 C33 C28 -1.2(12) . . . . ?
C32 C31 C34 C39 38.8(15) . . . . ?
C30 C31 C34 C39 -142.0(11) . . . . ?
C32 C31 C34 C35 -143.4(11) . . . . ?
C30 C31 C34 C35 35.9(16) . . . . ?
C39 C34 C35 C36 -5.6(19) . . . . ?
C31 C34 C35 C36 176.4(11) . . . . ?
C34 C35 C36 C37 1(2) . . . . ?
C34 C35 C36 C47 -168.7(12) . . . . ?
C35 C36 C37 C38 5.0(19) . . . . ?
C47 C36 C37 C38 174.2(12) . . . . ?
C35 C36 C37 C40 177.6(11) . . . . ?
C47 C36 C37 C40 -13.2(18) . . . . ?
C36 C37 C38 C39 -6.7(19) . . . . ?
C40 C37 C38 C39 -179.3(11) . . . . ?
C37 C38 C39 C34 2.0(19) . . . . ?
C35 C34 C39 C38 4.2(18) . . . . ?
C31 C34 C39 C38 -177.9(10) . . . . ?
C36 C37 C40 C41 -34.1(18) . . . . ?
C38 C37 C40 C41 138.4(13) . . . . ?
C36 C37 C40 C45 140.3(12) . . . . ?
C38 C37 C40 C45 -47.3(17) . . . . ?
C45 C40 C41 C42 3.7(19) . . . . ?
C37 C40 C41 C42 178.1(11) . . . . ?
C40 C41 C42 C43 -1.7(19) . . . . ?
C41 C42 C43 C44 -1.6(16) . . . . ?
C41 C42 C43 C46 179.6(10) . . . . ?
C42 C43 C44 C45 2.8(14) . . . . ?
C46 C43 C44 C45 -178.3(8) . . . . ?
C43 C44 C45 C40 -0.8(15) . . . . ?
C41 C40 C45 C44 -2.4(17) . . . . ?
C37 C40 C45 C44 -176.9(10) . . . . ?
C44 C43 C46 O6 -172.8(8) . . . . ?
C42 C43 C46 O6 6.1(11) . . . . ?
C44 C43 C46 O7 6.0(11) . . . . ?
C42 C43 C46 O7 -175.2(8) . . . . ?
C37 C36 C47 O8 127.7(15) . . . . ?
C35 C36 C47 O8 -62.9(12) . . . . ?
C37 C36 C47 N5 -52.4(15) . . . . ?
C35 C36 C47 N5 117.1(12) . . . . ?
C52 C48 C49 C50 28(5) . . . . ?
N5 C48 C49 C50 -163(2) . . . . ?
C48 C49 C50 N6 -24(3) . . . . ?
C48 C49 C50 C53 98(3) . . . . ?
C48 C49 C50 C54 -140(3) . . . . ?
N5 C48 C52 C51 163(2) . . . . ?
C49 C48 C52 C51 -28(5) . . . . ?
N6 C51 C52 C48 25(3) . . . . ?
C56 C51 C52 C48 133(3) . . . . ?
C55 C51 C52 C48 -108(3) . . . . ?
O10 C57 C58 C63 -178.1(7) . . . . ?
O9 C57 C58 C63 3.7(10) . . . . ?
O10 C57 C58 C59 -2.5(9) . . . . ?
O9 C57 C58 C59 179.3(6) . . . . ?
C63 C58 C59 C60 -1.3(12) . . . . ?
C57 C58 C59 C60 -177.1(7) . . . . ?
C58 C59 C60 C61 1.6(14) . . . . ?
C59 C60 C61 C62 -0.7(16) . . . . ?
C59 C60 C61 C64 176.8(9) . . . . ?
C60 C61 C62 C63 -0.6(18) . . . . ?
C64 C61 C62 C63 -178.0(10) . . . . ?
C61 C62 C63 C58 0.9(17) . . . . ?
C59 C58 C63 C62 0.1(14) . . . . ?
C57 C58 C63 C62 175.8(9) . . . . ?
C60 C61 C64 C65 -8.9(14) . . . . ?
C62 C61 C64 C65 168.5(10) . . . . ?
C60 C61 C64 C69 167.1(9) . . . . ?
C62 C61 C64 C69 -15.5(15) . . . . ?
C69 C64 C65 C66 0.0 . . . . ?
C61 C64 C65 C66 176.1(10) . . . . ?
C64 C65 C66 C67 0.0 . . . . ?
C65 C66 C67 C68 0.0 . . . . ?
C65 C66 C67 C70 178.1(12) . . . . ?
C66 C67 C68 C69 0.0 . . . . ?
C70 C67 C68 C69 -178.1(12) . . . . ?
C66 C67 C68 C77 -155.4(12) . . . . ?
C70 C67 C68 C77 26.5(15) . . . . ?
C67 C68 C69 C64 0.0 . . . . ?
C77 C68 C69 C64 160.1(11) . . . . ?
C65 C64 C69 C68 0.0 . . . . ?
C61 C64 C69 C68 -176.1(10) . . . . ?
C66 C67 C70 C75 17.6(17) . . . . ?
C68 C67 C70 C75 -164.3(11) . . . . ?
C66 C67 C70 C71 -166.9(12) . . . . ?
C68 C67 C70 C71 11.2(19) . . . . ?
C75 C70 C71 C72 4(2) . . . . ?
C67 C70 C71 C72 -171.5(14) . . . . ?
C70 C71 C72 C73 -4(2) . . . . ?
C71 C72 C73 C74 -0.4(19) . . . . ?
C71 C72 C73 C76 179.9(12) . . . . ?
C72 C73 C74 C75 5.3(16) . . . . ?
C76 C73 C74 C75 -175.0(9) . . . . ?
C71 C70 C75 C74 1(2) . . . . ?
C67 C70 C75 C74 176.5(12) . . . . ?
C73 C74 C75 C70 -5.5(19) . . . . ?
C72 C73 C76 O11 175.3(9) . . . . ?
C74 C73 C76 O11 -4.4(13) . . . . ?
C72 C73 C76 O12 -1.8(13) . . . . ?
C74 C73 C76 O12 178.5(9) . . . . ?
C69 C68 C77 O13 -111.5(11) . . . . ?
C67 C68 C77 O13 46.2(14) . . . . ?
C69 C68 C77 N7 68.5(11) . . . . ?
C67 C68 C77 N7 -133.8(14) . . . . ?
C82 C78 C79 C80 -27(5) . . . . ?
N7 C78 C79 C80 -174(2) . . . . ?
C78 C79 C80 N8 20(3) . . . . ?
C78 C79 C80 C85 -98(3) . . . . ?
C78 C79 C80 C86 138(3) . . . . ?
C79 C78 C82 C81 31(4) . . . . ?
N7 C78 C82 C81 177(2) . . . . ?
N8 C81 C82 C78 -26(3) . . . . ?
C84 C81 C82 C78 -144(3) . . . . ?
C83 C81 C82 C78 91(3) . . . . ?
C4 C5 N1 C1 2.7(11) . . . . ?
C4 C5 N1 Zn1 -178.8(6) . . . . ?
C2 C1 N1 C5 0.7(11) . . . . ?
C2 C1 N1 Zn1 -177.8(6) . . . . ?
C15 C16 N2 C12 -0.5(10) . . . . ?
C15 C16 N2 Zn2 173.2(5) . . . 6_565 ?
C13 C12 N2 C16 0.9(12) . . . . ?
C13 C12 N2 Zn2 -173.0(7) . . . 6_565 ?
O2 C17 N3 C18 -7.0(11) . . . . ?
C10 C17 N3 C18 172.7(6) . . . . ?
C19 C18 N3 C17 -108.7(10) . . . . ?
C22 C18 N3 C17 132.6(9) . . . . ?
C19 C20 N4 O3 174.0(12) . . . . ?
C26 C20 N4 O3 48.7(19) . . . . ?
C25 C20 N4 O3 -65.3(14) . . . . ?
C19 C20 N4 C21 -37(2) . . . . ?
C26 C20 N4 C21 -162.4(15) . . . . ?
C25 C20 N4 C21 83.6(17) . . . . ?
C23 C21 N4 O3 64.5(16) . . . . ?
C24 C21 N4 O3 -59.4(18) . . . . ?
C22 C21 N4 O3 -170.2(12) . . . . ?
C23 C21 N4 C20 -85.4(18) . . . . ?
C24 C21 N4 C20 150.7(16) . . . . ?
C22 C21 N4 C20 40(2) . . . . ?
O8 C47 N5 C48 -10.8(13) . . . . ?
C36 C47 N5 C48 169.2(12) . . . . ?
C52 C48 N5 C47 -108(3) . . . . ?
C49 C48 N5 C47 83(4) . . . . ?
C53 C50 N6 O1 99(4) . . . . ?
C54 C50 N6 O1 -38(4) . . . . ?
C49 C50 N6 O1 -148(3) . . . . ?
C53 C50 N6 C51 -81(6) . . . . ?
C54 C50 N6 C51 142(4) . . . . ?
C49 C50 N6 C51 32(6) . . . . ?
C56 C51 N6 O1 42(4) . . . . ?
C55 C51 N6 O1 -95(4) . . . . ?
C52 C51 N6 O1 148(3) . . . . ?
C56 C51 N6 C50 -139(5) . . . . ?
C55 C51 N6 C50 85(6) . . . . ?
C52 C51 N6 C50 -33(6) . . . . ?
O13 C77 N7 C78 -5.7(15) . . . . ?
C68 C77 N7 C78 174.3(15) . . . . ?
C79 C78 N7 C77 -75(4) . . . . ?
C82 C78 N7 C77 136(3) . . . . ?
O5 C27 O4 Zn1 -5.0(10) . . . . ?
C28 C27 O4 Zn1 176.2(4) . . . . ?
O4 C27 O5 Zn2 0.8(11) . . . . ?
C28 C27 O5 Zn2 179.6(5) . . . . ?
O7 C46 O6 Zn2 5.4(11) . . . 3_455 ?
C43 C46 O6 Zn2 -176.0(5) . . . 3_455 ?
O6 C46 O7 Zn1 -3.4(10) . . . 3_455 ?
C43 C46 O7 Zn1 178.0(5) . . . 3_455 ?
C85 C80 N8 C81 86(5) . . . . ?
C86 C80 N8 C81 -137(3) . . . . ?
C79 C80 N8 C81 -25(4) . . . . ?
C85 C80 N8 O14 -123(3) . . . . ?
C86 C80 N8 O14 14(4) . . . . ?
C79 C80 N8 O14 126(3) . . . . ?
C84 C81 N8 C80 139(3) . . . . ?
C83 C81 N8 C80 -83(5) . . . . ?
C82 C81 N8 C80 28(4) . . . . ?
C84 C81 N8 O14 -12(4) . . . . ?
C83 C81 N8 O14 126(3) . . . . ?
C82 C81 N8 O14 -123(3) . . . . ?
O10 C57 O9 Zn1 9.4(8) . . . . ?
C58 C57 O9 Zn1 -172.5(4) . . . . ?
O9 C57 O10 Zn2 -13.9(9) . . . . ?
C58 C57 O10 Zn2 168.1(4) . . . . ?
O12 C76 O11 Zn2 -8.9(9) . . . 3_445 ?
C73 C76 O11 Zn2 174.2(5) . . . 3_445 ?
O11 C76 O12 Zn1 11.9(12) . . . 3_445 ?
C73 C76 O12 Zn1 -171.2(6) . . . 3_445 ?
